data_8104582
loop_
_publ_author_name
'Lee, See Mun'
'Lo, Kong Mun'
'Tiekink, Edward R.T.'

_publ_section_title
;
 Crystal structure of 4-(dimethylamino)pyridinium
 dibromido-tris(4-chlorophenyl-\kC)stannate(IV), C25H23Br2Cl3N2Sn
;
_journal_issue 6
_journal_name_full 'Zeitschrift f\"ur Kristallographie - New Crystal Structures'
_journal_page_first 1267
_journal_page_last 1269
_journal_paper_doi 10.1515/ncrs-2021-0298
_journal_volume 236
_journal_year 2021
_chemical_formula_moiety 'C18 H12 Br2 Cl3 Sn, C7 H11 N2'
_chemical_formula_sum 'C25 H23 Br2 Cl3 N2 Sn'
_chemical_formula_weight 736.31
_space_group_crystal_system monoclinic
_space_group_IT_number 14
_space_group_name_Hall '-P 2ybc'
_space_group_name_H-M_alt 'P 1 21/c 1'
_atom_sites_solution_hydrogens mixed
_atom_sites_solution_primary direct
_atom_sites_solution_secondary difmap
_cell_angle_alpha 90
_cell_angle_beta 106.9420(10)
_cell_angle_gamma 90
_cell_formula_units_Z 4
_cell_length_a 10.93720(10)
_cell_length_b 23.10450(10)
_cell_length_c 11.18560(10)
_cell_measurement_reflns_used 22344
_cell_measurement_temperature 100(2)
_cell_measurement_theta_max 76.4480
_cell_measurement_theta_min 3.8280
_cell_volume 2703.91(4)
_computing_cell_refinement 'CrysAlisPro [1]'
_computing_data_collection 'CrysAlisPro [1]'
_computing_data_reduction 'CrysAlisPro [1]'
_computing_molecular_graphics 'ORTEP-3 for Windows [4]'
_computing_publication_material 'SHELXL-2018/3 [3]'
_computing_structure_refinement 'SHELXL-2018/3 [3]'
_computing_structure_solution 'SHELXT 2014/5 [2]'
_diffrn_ambient_environment N~2~
_diffrn_ambient_temperature 100(2)
_diffrn_detector 'CCD plate'
_diffrn_detector_area_resol_mean 5.2558
_diffrn_detector_type AtlasS2
_diffrn_measured_fraction_theta_full 1.000
_diffrn_measured_fraction_theta_max 1.000
_diffrn_measurement_device 'four-circle diffractometer'
_diffrn_measurement_device_type 'XtaLAB Synergy, Dualflex, AtlasS2'
_diffrn_measurement_method '\w scans'
_diffrn_radiation_type CuK\a
_diffrn_radiation_wavelength 1.54184
_diffrn_reflns_av_R_equivalents 0.0303
_diffrn_reflns_av_unetI/netI 0.0182
_diffrn_reflns_Laue_measured_fraction_full 1.000
_diffrn_reflns_Laue_measured_fraction_max 1.000
_diffrn_reflns_limit_h_max 13
_diffrn_reflns_limit_h_min -12
_diffrn_reflns_limit_k_max 26
_diffrn_reflns_limit_k_min -27
_diffrn_reflns_limit_l_max 13
_diffrn_reflns_limit_l_min -13
_diffrn_reflns_number 33913
_diffrn_reflns_point_group_measured_fraction_full 1.000
_diffrn_reflns_point_group_measured_fraction_max 1.000
_diffrn_reflns_theta_full 67.077
_diffrn_reflns_theta_max 67.077
_diffrn_reflns_theta_min 3.826
_exptl_absorpt_coefficient_mu 13.836
_exptl_absorpt_correction_T_max 1.000
_exptl_absorpt_correction_T_min 0.911
_exptl_absorpt_correction_type gaussian
_exptl_absorpt_process_details
;
CrysAlisPro [1]
;
_exptl_crystal_colour colourless
_exptl_crystal_density_diffrn 1.809
_exptl_crystal_description prism
_exptl_crystal_F_000 1432
_exptl_crystal_size_max 0.112
_exptl_crystal_size_mid 0.058
_exptl_crystal_size_min 0.048
_refine_diff_density_max 0.457
_refine_diff_density_min -0.467
_refine_diff_density_rms 0.062
_refine_ls_extinction_coef .
_refine_ls_extinction_method none
_refine_ls_goodness_of_fit_ref 1.066
_refine_ls_hydrogen_treatment mixed
_refine_ls_matrix_type full
_refine_ls_number_parameters 303
_refine_ls_number_reflns 4828
_refine_ls_number_restraints 1
_refine_ls_restrained_S_all 1.066
_refine_ls_R_factor_all 0.0172
_refine_ls_R_factor_gt 0.0167
_refine_ls_shift/su_max 0.002
_refine_ls_shift/su_mean 0.000
_refine_ls_structure_factor_coef Fsqd
_refine_ls_weighting_details 'w=1/[\s^2^(Fo^2^)+(0.0160P)^2^+1.7741P] where P=(Fo^2^+2Fc^2^)/3'
_refine_ls_weighting_scheme calc
_refine_ls_wR_factor_gt 0.0390
_refine_ls_wR_factor_ref 0.0393
_reflns_Friedel_coverage 0.000
_reflns_Friedel_fraction_full .
_reflns_Friedel_fraction_max .
_reflns_number_gt 4720
_reflns_number_total 4828
_reflns_threshold_expression 'I > 2\s(I)'
_cod_data_source_file suppl_j_ncrs-2021-0298_suppl.cif
_cod_data_source_block shelx
_cod_original_sg_symbol_H-M 'P 21/c'
_cod_database_code 8104582
_shelx_space_group_comment
;
The symmetry employed for this shelxl refinement is uniquely defined
by the following loop, which should always be used as a source of
symmetry information in preference to the above space-group names.
They are only intended as comments.
;
_shelx_estimated_absorpt_t_min 0.306
_shelx_estimated_absorpt_t_max 0.556

loop_
_space_group_symop_operation_xyz
'x, y, z'
'-x, y+1/2, -z+1/2'
'-x, -y, -z'
'x, -y-1/2, z-1/2'

loop_
_atom_site_label
_atom_site_type_symbol
_atom_site_fract_x
_atom_site_fract_y
_atom_site_fract_z
_atom_site_U_iso_or_equiv
_atom_site_adp_type
_atom_site_occupancy
_atom_site_site_symmetry_order
_atom_site_calc_flag
_atom_site_refinement_flags_posn
_atom_site_refinement_flags_adp
_atom_site_refinement_flags_occupancy
_atom_site_disorder_assembly
_atom_site_disorder_group
Sn Sn 0.63974(2) 0.64027(2) 0.49327(2) 0.01374(4) Uani 1 1 d . . . . .
Br1 Br 0.68992(2) 0.53357(2) 0.41966(2) 0.01794(5) Uani 1 1 d . . . . .
Br2 Br 0.58593(2) 0.75285(2) 0.55734(2) 0.01852(5) Uani 1 1 d . . . . .
Cl1 Cl 0.68523(6) 0.55697(2) 1.07652(5) 0.03297(12) Uani 1 1 d . . . . .
Cl2 Cl 0.06916(4) 0.61027(3) 0.07387(5) 0.03105(12) Uani 1 1 d . . . . .
Cl3 Cl 1.14326(5) 0.74996(2) 0.35204(5) 0.02950(12) Uani 1 1 d . . . . .
C1 C 0.66374(16) 0.61341(8) 0.68234(17) 0.0162(4) Uani 1 1 d . . . . .
C2 C 0.72681(17) 0.64767(9) 0.78515(19) 0.0184(4) Uani 1 1 d . . . . .
H2 H 0.763042 0.683599 0.771842 0.022 Uiso 1 1 calc R U . . .
C3 C 0.73708(18) 0.62983(9) 0.90633(19) 0.0210(4) Uani 1 1 d . . . . .
H3 H 0.781964 0.652725 0.975805 0.025 Uiso 1 1 calc R U . . .
C4 C 0.68081(19) 0.57811(9) 0.92412(19) 0.0234(4) Uani 1 1 d . . . . .
C5 C 0.6169(2) 0.54339(9) 0.82474(19) 0.0242(4) Uani 1 1 d . . . . .
H5 H 0.578417 0.508123 0.838421 0.029 Uiso 1 1 calc R U . . .
C6 C 0.61049(18) 0.56127(9) 0.70474(18) 0.0203(4) Uani 1 1 d . . . . .
H6 H 0.568628 0.537310 0.635973 0.024 Uiso 1 1 calc R U . . .
C7 C 0.45310(17) 0.63465(8) 0.36284(18) 0.0152(4) Uani 1 1 d . . . . .
C8 C 0.41610(18) 0.67073(9) 0.25912(18) 0.0195(4) Uani 1 1 d . . . . .
H8 H 0.472108 0.700546 0.249073 0.023 Uiso 1 1 calc R U . . .
C9 C 0.29813(19) 0.66381(10) 0.16971(19) 0.0230(4) Uani 1 1 d . . . . .
H9 H 0.273523 0.688494 0.098801 0.028 Uiso 1 1 calc R U . . .
C10 C 0.21726(17) 0.62032(9) 0.18592(18) 0.0207(4) Uani 1 1 d . . . . .
C11 C 0.25093(18) 0.58432(9) 0.28888(19) 0.0219(4) Uani 1 1 d . . . . .
H11 H 0.193936 0.555058 0.299454 0.026 Uiso 1 1 calc R U . . .
C12 C 0.36930(18) 0.59150(9) 0.37671(19) 0.0200(4) Uani 1 1 d . . . . .
H12 H 0.393515 0.566619 0.447324 0.024 Uiso 1 1 calc R U . . .
C13 C 0.79704(16) 0.67764(8) 0.44376(18) 0.0158(4) Uani 1 1 d . . . . .
C14 C 0.88807(19) 0.70998(9) 0.53146(19) 0.0210(4) Uani 1 1 d . . . . .
H14 H 0.877311 0.716632 0.611598 0.025 Uiso 1 1 calc R U . . .
C15 C 0.99407(18) 0.73263(9) 0.50377(19) 0.0215(4) Uani 1 1 d . . . . .
H15 H 1.056132 0.754322 0.564299 0.026 Uiso 1 1 calc R U . . .
C16 C 1.00760(18) 0.72299(9) 0.38615(18) 0.0182(4) Uani 1 1 d . . . . .
C17 C 0.91855(18) 0.69153(9) 0.29641(18) 0.0199(4) Uani 1 1 d . . . . .
H17 H 0.928852 0.685733 0.215815 0.024 Uiso 1 1 calc R U . . .
C18 C 0.81359(17) 0.66852(9) 0.32645(17) 0.0177(4) Uani 1 1 d . . . . .
H18 H 0.752484 0.646320 0.266115 0.021 Uiso 1 1 calc R U . . .
N1 N 0.42164(16) 0.83364(8) 0.32415(18) 0.0268(4) Uani 1 1 d D . . . .
H1N H 0.4830(18) 0.8100(9) 0.363(2) 0.032 Uiso 1 1 d D U . . .
N2 N 0.09412(15) 0.92419(8) 0.15652(17) 0.0230(4) Uani 1 1 d . . . . .
C19 C 0.3708(2) 0.86802(10) 0.3943(2) 0.0272(5) Uani 1 1 d . . . . .
H19 H 0.410121 0.870051 0.481959 0.033 Uiso 1 1 calc R U . . .
C20 C 0.26427(19) 0.89986(10) 0.3420(2) 0.0254(4) Uani 1 1 d . . . . .
H20 H 0.230130 0.924170 0.392828 0.031 Uiso 1 1 calc R U . . .
C21 C 0.20385(18) 0.89686(9) 0.2112(2) 0.0207(4) Uani 1 1 d . . . . .
C22 C 0.26543(19) 0.86245(9) 0.1404(2) 0.0230(4) Uani 1 1 d . . . . .
H22 H 0.232416 0.861132 0.051948 0.028 Uiso 1 1 calc R U . . .
C23 C 0.37158(19) 0.83144(10) 0.1994(2) 0.0255(4) Uani 1 1 d . . . . .
H23 H 0.410949 0.807862 0.151571 0.031 Uiso 1 1 calc R U . . .
C24 C 0.0276(2) 0.95824(12) 0.2287(2) 0.0369(6) Uani 1 1 d . . . . .
H24A H 0.026822 0.936805 0.304086 0.055 Uiso 1 1 calc R U . . .
H24B H -0.060435 0.965505 0.177766 0.055 Uiso 1 1 calc R U . . .
H24C H 0.071913 0.995211 0.252620 0.055 Uiso 1 1 calc R U . . .
C25 C 0.04387(19) 0.92537(9) 0.0206(2) 0.0261(5) Uani 1 1 d . . . . .
H25A H 0.101960 0.947459 -0.014240 0.039 Uiso 1 1 calc R U . . .
H25B H -0.040560 0.943745 -0.003469 0.039 Uiso 1 1 calc R U . . .
H25C H 0.036431 0.885714 -0.011786 0.039 Uiso 1 1 calc R U . . .

loop_
_atom_site_aniso_label
_atom_site_aniso_U_11
_atom_site_aniso_U_22
_atom_site_aniso_U_33
_atom_site_aniso_U_23
_atom_site_aniso_U_13
_atom_site_aniso_U_12
Sn 0.01196(6) 0.01394(7) 0.01493(7) -0.00016(4) 0.00329(5) -0.00069(4)
Br1 0.01641(9) 0.01411(10) 0.02307(10) -0.00233(7) 0.00541(7) -0.00012(7)
Br2 0.02019(10) 0.01452(10) 0.02186(10) -0.00051(7) 0.00771(8) 0.00206(7)
Cl1 0.0528(3) 0.0271(3) 0.0165(2) 0.0022(2) 0.0061(2) 0.0008(2)
Cl2 0.0169(2) 0.0464(3) 0.0248(3) -0.0083(2) -0.00188(18) 0.0019(2)
Cl3 0.0292(2) 0.0377(3) 0.0266(3) -0.0063(2) 0.0160(2) -0.0155(2)
C1 0.0140(8) 0.0183(10) 0.0154(9) 0.0009(7) 0.0031(7) 0.0026(7)
C2 0.0148(9) 0.0165(10) 0.0220(10) -0.0005(8) 0.0026(7) -0.0005(7)
C3 0.0191(9) 0.0222(11) 0.0181(10) -0.0035(8) -0.0004(7) 0.0022(8)
C4 0.0289(10) 0.0236(11) 0.0163(10) 0.0019(8) 0.0044(8) 0.0064(8)
C5 0.0331(11) 0.0171(10) 0.0222(10) 0.0005(8) 0.0075(8) -0.0030(8)
C6 0.0233(9) 0.0189(10) 0.0168(9) -0.0021(8) 0.0031(7) -0.0020(8)
C7 0.0140(8) 0.0162(10) 0.0161(9) -0.0027(7) 0.0057(7) 0.0011(7)
C8 0.0180(9) 0.0207(10) 0.0209(10) 0.0017(8) 0.0073(7) -0.0005(8)
C9 0.0220(9) 0.0285(12) 0.0181(10) 0.0041(8) 0.0052(8) 0.0053(8)
C10 0.0143(9) 0.0282(11) 0.0180(10) -0.0064(8) 0.0023(7) 0.0026(8)
C11 0.0184(9) 0.0214(11) 0.0265(11) -0.0034(8) 0.0072(8) -0.0043(8)
C12 0.0189(9) 0.0194(10) 0.0206(10) 0.0024(8) 0.0039(7) -0.0010(8)
C13 0.0148(8) 0.0143(9) 0.0188(9) 0.0012(7) 0.0056(7) 0.0008(7)
C14 0.0231(9) 0.0223(11) 0.0205(10) -0.0068(8) 0.0107(8) -0.0050(8)
C15 0.0201(9) 0.0232(11) 0.0216(10) -0.0074(8) 0.0064(8) -0.0061(8)
C16 0.0188(9) 0.0178(10) 0.0199(10) 0.0024(8) 0.0086(7) -0.0023(7)
C17 0.0255(9) 0.0206(10) 0.0134(9) 0.0012(8) 0.0055(7) -0.0008(8)
C18 0.0182(9) 0.0175(10) 0.0149(9) 0.0003(7) 0.0010(7) -0.0015(7)
N1 0.0171(8) 0.0251(10) 0.0363(10) 0.0074(8) 0.0048(7) 0.0053(7)
N2 0.0171(8) 0.0196(9) 0.0319(10) 0.0029(7) 0.0066(7) 0.0035(7)
C19 0.0245(10) 0.0281(12) 0.0271(11) 0.0065(9) 0.0044(9) -0.0024(9)
C20 0.0252(10) 0.0239(11) 0.0289(11) 0.0019(9) 0.0106(9) 0.0009(8)
C21 0.0155(9) 0.0151(10) 0.0316(11) 0.0053(8) 0.0073(8) -0.0021(7)
C22 0.0189(9) 0.0216(11) 0.0285(11) 0.0024(8) 0.0072(8) -0.0019(8)
C23 0.0196(9) 0.0223(11) 0.0367(12) 0.0001(9) 0.0114(9) 0.0014(8)
C24 0.0306(12) 0.0406(15) 0.0411(14) 0.0047(11) 0.0128(10) 0.0180(10)
C25 0.0186(9) 0.0199(11) 0.0341(12) -0.0002(9) -0.0012(8) 0.0014(8)

loop_
_atom_type_symbol
_atom_type_description
_atom_type_scat_dispersion_real
_atom_type_scat_dispersion_imag
_atom_type_scat_source
C C 0.0181 0.0091 'International Tables Vol C Tables 4.2.6.8 and 6.1.1.4'
H H 0.0000 0.0000 'International Tables Vol C Tables 4.2.6.8 and 6.1.1.4'
Br Br -0.6763 1.2805 'International Tables Vol C Tables 4.2.6.8 and 6.1.1.4'
Cl Cl 0.3639 0.7018 'International Tables Vol C Tables 4.2.6.8 and 6.1.1.4'
N N 0.0311 0.0180 'International Tables Vol C Tables 4.2.6.8 and 6.1.1.4'
Sn Sn 0.0259 5.4591 'International Tables Vol C Tables 4.2.6.8 and 6.1.1.4'

loop_
_geom_angle_atom_site_label_1
_geom_angle_atom_site_label_2
_geom_angle_atom_site_label_3
_geom_angle
_geom_angle_site_symmetry_1
_geom_angle_site_symmetry_3
C13 Sn C7 121.87(7) . .
C13 Sn C1 119.72(7) . .
C7 Sn C1 118.23(7) . .
C13 Sn Br1 92.25(5) . .
C7 Sn Br1 88.57(5) . .
C1 Sn Br1 93.38(5) . .
C13 Sn Br2 86.34(5) . .
C7 Sn Br2 90.05(5) . .
C1 Sn Br2 89.48(5) . .
Br1 Sn Br2 177.134(8) . .
C6 C1 C2 118.23(18) . .
C6 C1 Sn 119.36(14) . .
C2 C1 Sn 122.36(14) . .
C3 C2 C1 120.89(18) . .
C3 C2 H2 119.6 . .
C1 C2 H2 119.6 . .
C4 C3 C2 118.90(18) . .
C4 C3 H3 120.6 . .
C2 C3 H3 120.6 . .
C5 C4 C3 121.76(19) . .
C5 C4 Cl1 118.82(17) . .
C3 C4 Cl1 119.38(16) . .
C4 C5 C6 118.45(19) . .
C4 C5 H5 120.8 . .
C6 C5 H5 120.8 . .
C5 C6 C1 121.74(18) . .
C5 C6 H6 119.1 . .
C1 C6 H6 119.1 . .
C8 C7 C12 118.77(17) . .
C8 C7 Sn 121.39(14) . .
C12 C7 Sn 119.69(14) . .
C7 C8 C9 120.94(19) . .
C7 C8 H8 119.5 . .
C9 C8 H8 119.5 . .
C10 C9 C8 118.87(19) . .
C10 C9 H9 120.6 . .
C8 C9 H9 120.6 . .
C11 C10 C9 121.40(17) . .
C11 C10 Cl2 118.90(16) . .
C9 C10 Cl2 119.70(16) . .
C10 C11 C12 119.03(19) . .
C10 C11 H11 120.5 . .
C12 C11 H11 120.5 . .
C11 C12 C7 120.98(19) . .
C11 C12 H12 119.5 . .
C7 C12 H12 119.5 . .
C18 C13 C14 118.82(17) . .
C18 C13 Sn 121.25(13) . .
C14 C13 Sn 119.88(14) . .
C15 C14 C13 121.16(18) . .
C15 C14 H14 119.4 . .
C13 C14 H14 119.4 . .
C16 C15 C14 118.65(18) . .
C16 C15 H15 120.7 . .
C14 C15 H15 120.7 . .
C17 C16 C15 121.77(18) . .
C17 C16 Cl3 119.40(15) . .
C15 C16 Cl3 118.81(15) . .
C16 C17 C18 118.75(18) . .
C16 C17 H17 120.6 . .
C18 C17 H17 120.6 . .
C17 C18 C13 120.85(17) . .
C17 C18 H18 119.6 . .
C13 C18 H18 119.6 . .
C23 N1 C19 121.04(18) . .
C23 N1 H1N 121.0(18) . .
C19 N1 H1N 117.6(18) . .
C21 N2 C25 120.09(18) . .
C21 N2 C24 121.74(19) . .
C25 N2 C24 117.91(17) . .
N1 C19 C20 121.1(2) . .
N1 C19 H19 119.4 . .
C20 C19 H19 119.4 . .
C19 C20 C21 120.1(2) . .
C19 C20 H20 120.0 . .
C21 C20 H20 120.0 . .
N2 C21 C20 122.3(2) . .
N2 C21 C22 121.15(19) . .
C20 C21 C22 116.53(18) . .
C23 C22 C21 120.0(2) . .
C23 C22 H22 120.0 . .
C21 C22 H22 120.0 . .
N1 C23 C22 121.0(2) . .
N1 C23 H23 119.5 . .
C22 C23 H23 119.5 . .
N2 C24 H24A 109.5 . .
N2 C24 H24B 109.5 . .
H24A C24 H24B 109.5 . .
N2 C24 H24C 109.5 . .
H24A C24 H24C 109.5 . .
H24B C24 H24C 109.5 . .
N2 C25 H25A 109.5 . .
N2 C25 H25B 109.5 . .
H25A C25 H25B 109.5 . .
N2 C25 H25C 109.5 . .
H25A C25 H25C 109.5 . .
H25B C25 H25C 109.5 . .

loop_
_geom_bond_atom_site_label_1
_geom_bond_atom_site_label_2
_geom_bond_distance
_geom_bond_site_symmetry_2
Sn C13 2.1372(18) .
Sn C7 2.1393(18) .
Sn C1 2.1455(19) .
Sn Br1 2.7055(2) .
Sn Br2 2.8056(2) .
Cl1 C4 1.760(2) .
Cl2 C10 1.7509(19) .
Cl3 C16 1.7509(19) .
C1 C6 1.392(3) .
C1 C2 1.401(3) .
C2 C3 1.390(3) .
C2 H2 0.9500 .
C3 C4 1.385(3) .
C3 H3 0.9500 .
C4 C5 1.384(3) .
C5 C6 1.386(3) .
C5 H5 0.9500 .
C6 H6 0.9500 .
C7 C8 1.390(3) .
C7 C12 1.393(3) .
C8 C9 1.392(3) .
C8 H8 0.9500 .
C9 C10 1.385(3) .
C9 H9 0.9500 .
C10 C11 1.381(3) .
C11 C12 1.388(3) .
C11 H11 0.9500 .
C12 H12 0.9500 .
C13 C18 1.392(3) .
C13 C14 1.394(3) .
C14 C15 1.387(3) .
C14 H14 0.9500 .
C15 C16 1.384(3) .
C15 H15 0.9500 .
C16 C17 1.384(3) .
C17 C18 1.392(3) .
C17 H17 0.9500 .
C18 H18 0.9500 .
N1 C23 1.343(3) .
N1 C19 1.345(3) .
N1 H1N 0.876(10) .
N2 C21 1.336(3) .
N2 C25 1.458(3) .
N2 C24 1.464(3) .
C19 C20 1.358(3) .
C19 H19 0.9500 .
C20 C21 1.420(3) .
C20 H20 0.9500 .
C21 C22 1.422(3) .
C22 C23 1.360(3) .
C22 H22 0.9500 .
C23 H23 0.9500 .
C24 H24A 0.9800 .
C24 H24B 0.9800 .
C24 H24C 0.9800 .
C25 H25A 0.9800 .
C25 H25B 0.9800 .
C25 H25C 0.9800 .

loop_
_geom_torsion_atom_site_label_1
_geom_torsion_atom_site_label_2
_geom_torsion_atom_site_label_3
_geom_torsion_atom_site_label_4
_geom_torsion
_geom_torsion_site_symmetry_1
_geom_torsion_site_symmetry_2
_geom_torsion_site_symmetry_3
_geom_torsion_site_symmetry_4
C6 C1 C2 C3 0.6(3) . . . .
Sn C1 C2 C3 177.89(14) . . . .
C1 C2 C3 C4 -1.7(3) . . . .
C2 C3 C4 C5 1.2(3) . . . .
C2 C3 C4 Cl1 -176.42(15) . . . .
C3 C4 C5 C6 0.3(3) . . . .
Cl1 C4 C5 C6 178.01(16) . . . .
C4 C5 C6 C1 -1.5(3) . . . .
C2 C1 C6 C5 1.0(3) . . . .
Sn C1 C6 C5 -176.34(16) . . . .
C12 C7 C8 C9 -0.6(3) . . . .
Sn C7 C8 C9 175.02(15) . . . .
C7 C8 C9 C10 0.3(3) . . . .
C8 C9 C10 C11 0.5(3) . . . .
C8 C9 C10 Cl2 -179.30(15) . . . .
C9 C10 C11 C12 -1.0(3) . . . .
Cl2 C10 C11 C12 178.82(15) . . . .
C10 C11 C12 C7 0.7(3) . . . .
C8 C7 C12 C11 0.1(3) . . . .
Sn C7 C12 C11 -175.59(15) . . . .
C18 C13 C14 C15 -0.4(3) . . . .
Sn C13 C14 C15 177.17(16) . . . .
C13 C14 C15 C16 0.6(3) . . . .
C14 C15 C16 C17 0.0(3) . . . .
C14 C15 C16 Cl3 -178.44(16) . . . .
C15 C16 C17 C18 -0.8(3) . . . .
Cl3 C16 C17 C18 177.64(15) . . . .
C16 C17 C18 C13 1.0(3) . . . .
C14 C13 C18 C17 -0.4(3) . . . .
Sn C13 C18 C17 -177.95(14) . . . .
C23 N1 C19 C20 2.7(3) . . . .
N1 C19 C20 C21 0.6(3) . . . .
C25 N2 C21 C20 172.75(19) . . . .
C24 N2 C21 C20 -1.2(3) . . . .
C25 N2 C21 C22 -8.0(3) . . . .
C24 N2 C21 C22 178.0(2) . . . .
C19 C20 C21 N2 175.3(2) . . . .
C19 C20 C21 C22 -4.0(3) . . . .
N2 C21 C22 C23 -174.85(19) . . . .
C20 C21 C22 C23 4.4(3) . . . .
C19 N1 C23 C22 -2.2(3) . . . .
C21 C22 C23 N1 -1.5(3) . . . .
